data_7250222
loop_
_publ_author_name
'H\"ofmann, Lea'
'W\"olper, Christoph'
'Huber, Alexander'
'Siera, Hannah'
'Daniliuc, Constantin G.'
'Haberhauer, Gebhard'
'Voskuhl, Jens'

_publ_section_title
;
 Tuning carbonyl interactions in dibenzochalcogenophenes
;
_journal_issue 18
_journal_name_full CrystEngComm
_journal_page_first 2902
_journal_page_last 2909
_journal_paper_doi 10.1039/D4CE01248H
_journal_volume 27
_journal_year 2025
_chemical_formula_sum 'C19 H12 O Se'
_chemical_formula_weight 335.25
_space_group_crystal_system monoclinic
_space_group_IT_number 14
_space_group_name_Hall '-P 2yn'
_space_group_name_H-M_alt 'P 1 21/n 1'
_atom_sites_solution_hydrogens geom
_atom_sites_solution_primary direct
_atom_sites_solution_secondary difmap
_audit_creation_method SHELXL-2017/1
_audit_update_record
;
2025-04-02 deposited with the CCDC.	2025-04-03 downloaded from the CCDC.
;
_cell_angle_alpha 90
_cell_angle_beta 92.136(2)
_cell_angle_gamma 90
_cell_formula_units_Z 4
_cell_length_a 3.9799(4)
_cell_length_b 29.881(3)
_cell_length_c 11.4398(11)
_cell_measurement_reflns_used 9895
_cell_measurement_temperature 100(2)
_cell_measurement_theta_max 79.13
_cell_measurement_theta_min 4.14
_cell_volume 1359.5(2)
_computing_cell_refinement 'Bruker APEX3(v2017.3-0)'
_computing_data_collection 'Bruker APEX3(v2017.3-0)'
_computing_data_reduction 'Bruker APEX3(v2017.3-0)'
_computing_molecular_graphics 'ORTEP/PLATON (Spek)'
_computing_publication_material 'BRUKER AXS SHELXTL (c) 2008 / Vers. 2008/4'
_computing_structure_refinement 'SHELXL-2017/1 (Sheldrick, 2017)'
_computing_structure_solution 'Bruker APEX3(v2017.3-0)'
_diffrn_ambient_temperature 100(2)
_diffrn_detector_area_resol_mean 7.3910
_diffrn_measured_fraction_theta_full 1.000
_diffrn_measured_fraction_theta_max 0.997
_diffrn_measurement_device_type 'Bruker D8 Venture (Photon II detector)'
_diffrn_measurement_method 'Data collection strategy APEX 3/Queen'
_diffrn_radiation_monochromator 'multilayer mirror'
_diffrn_radiation_type CuK\a
_diffrn_radiation_wavelength 1.54178
_diffrn_reflns_av_R_equivalents 0.0442
_diffrn_reflns_av_unetI/netI 0.0158
_diffrn_reflns_Laue_measured_fraction_full 1.000
_diffrn_reflns_Laue_measured_fraction_max 0.997
_diffrn_reflns_limit_h_max 5
_diffrn_reflns_limit_h_min -5
_diffrn_reflns_limit_k_max 37
_diffrn_reflns_limit_k_min -38
_diffrn_reflns_limit_l_max 14
_diffrn_reflns_limit_l_min -13
_diffrn_reflns_number 45438
_diffrn_reflns_point_group_measured_fraction_full 1.000
_diffrn_reflns_point_group_measured_fraction_max 0.997
_diffrn_reflns_theta_full 67.679
_diffrn_reflns_theta_max 79.447
_diffrn_reflns_theta_min 2.958
_diffrn_source 'micro-focus sealed tube'
_diffrn_source_type 'INCOATEC I\mS 3.0'
_exptl_absorpt_coefficient_mu 3.684
_exptl_absorpt_correction_T_max 0.75
_exptl_absorpt_correction_T_min 0.49
_exptl_absorpt_correction_type multi-scan
_exptl_absorpt_process_details 'SADABS, Blessing, Acta Cryst 1995 A51 33-38'
_exptl_crystal_colour colourless
_exptl_crystal_density_diffrn 1.638
_exptl_crystal_description tablet
_exptl_crystal_F_000 672
_exptl_crystal_size_max 0.298
_exptl_crystal_size_mid 0.183
_exptl_crystal_size_min 0.041
_refine_diff_density_max 0.582
_refine_diff_density_min -0.621
_refine_diff_density_rms 0.069
_refine_ls_extinction_method none
_refine_ls_goodness_of_fit_ref 1.061
_refine_ls_hydrogen_treatment constr
_refine_ls_matrix_type full
_refine_ls_number_parameters 190
_refine_ls_number_reflns 2932
_refine_ls_number_restraints 0
_refine_ls_restrained_S_all 1.061
_refine_ls_R_factor_all 0.0277
_refine_ls_R_factor_gt 0.0268
_refine_ls_shift/su_max 0.001
_refine_ls_shift/su_mean 0.000
_refine_ls_structure_factor_coef Fsqd
_refine_ls_weighting_details 'w=1/[\s^2^(Fo^2^)+(0.0431P)^2^+0.9339P] where P=(Fo^2^+2Fc^2^)/3'
_refine_ls_weighting_scheme calc
_refine_ls_wR_factor_gt 0.0737
_refine_ls_wR_factor_ref 0.0745
_reflns_Friedel_coverage 0.000
_reflns_number_gt 2818
_reflns_number_total 2932
_reflns_threshold_expression 'I > 2\s(I)'
_cod_data_source_file d4ce01248h2.cif
_cod_data_source_block lh_066_1m_neu
_cod_depositor_comments 'Adding full bibliography for 7250216--7250224.cif.'
_cod_original_sg_symbol_H-M 'P 21/n'
_cod_database_code 7250222
_shelx_shelxl_version_number 2017/1
_shelx_space_group_comment
;
The symmetry employed for this shelxl refinement is uniquely defined
by the following loop, which should always be used as a source of
symmetry information in preference to the above space-group names.
They are only intended as comments.
;
_shelx_estimated_absorpt_t_min 0.407
_shelx_estimated_absorpt_t_max 0.864

loop_
_space_group_symop_operation_xyz
'x, y, z'
'-x+1/2, y+1/2, -z+1/2'
'-x, -y, -z'
'x-1/2, -y-1/2, z-1/2'

loop_
_atom_site_label
_atom_site_type_symbol
_atom_site_fract_x
_atom_site_fract_y
_atom_site_fract_z
_atom_site_U_iso_or_equiv
_atom_site_adp_type
_atom_site_occupancy
_atom_site_site_symmetry_order
_atom_site_calc_flag
_atom_site_refinement_flags_posn
_atom_site_refinement_flags_adp
_atom_site_refinement_flags_occupancy
_atom_site_disorder_assembly
_atom_site_disorder_group
Se1 Se 0.26320(4) 0.41267(2) 0.49897(2) 0.01889(9) Uani 1 1 d . . . . .
O1 O 0.5799(4) 0.23498(4) 0.59113(10) 0.0264(3) Uani 1 1 d . . . . .
C1 C 0.4043(4) 0.44194(5) 0.36227(14) 0.0199(3) Uani 1 1 d . . . . .
C2 C 0.5487(4) 0.41222(5) 0.28322(15) 0.0186(3) Uani 1 1 d . . . . .
C3 C 0.6665(4) 0.42893(6) 0.17814(14) 0.0218(3) Uani 1 1 d . . . . .
H3 H 0.765632 0.409360 0.123788 0.026 Uiso 1 1 calc R U . . .
C4 C 0.6375(5) 0.47430(6) 0.15386(15) 0.0241(3) Uani 1 1 d . . . . .
H4 H 0.716532 0.485757 0.082471 0.029 Uiso 1 1 calc R U . . .
C5 C 0.4927(5) 0.50327(6) 0.23372(16) 0.0251(4) Uani 1 1 d . . . . .
H5 H 0.474412 0.534241 0.215850 0.030 Uiso 1 1 calc R U . . .
C6 C 0.3756(4) 0.48750(5) 0.33833(15) 0.0226(3) Uani 1 1 d . . . . .
H6 H 0.278044 0.507269 0.392544 0.027 Uiso 1 1 calc R U . . .
C7 C 0.4204(4) 0.35881(5) 0.43287(14) 0.0179(3) Uani 1 1 d . . . . .
C8 C 0.5598(4) 0.36589(5) 0.32280(13) 0.0174(3) Uani 1 1 d . . . . .
C9 C 0.6960(4) 0.32937(5) 0.26455(13) 0.0184(3) Uani 1 1 d . . . . .
H9 H 0.794478 0.333552 0.190962 0.022 Uiso 1 1 calc R U . . .
C10 C 0.6874(4) 0.28719(5) 0.31398(13) 0.0183(3) Uani 1 1 d . . . . .
H10 H 0.776688 0.262413 0.273351 0.022 Uiso 1 1 calc R U . . .
C11 C 0.5482(4) 0.28061(5) 0.42359(14) 0.0180(3) Uani 1 1 d . . . . .
C12 C 0.4140(4) 0.31683(5) 0.48379(13) 0.0179(3) Uani 1 1 d . . . . .
H12 H 0.320263 0.312669 0.558176 0.021 Uiso 1 1 calc R U . . .
C13 C 0.5612(4) 0.23640(5) 0.48436(14) 0.0190(3) Uani 1 1 d . . . . .
C14 C 0.5533(4) 0.19358(5) 0.41585(14) 0.0181(3) Uani 1 1 d . . . . .
C15 C 0.6866(4) 0.15532(6) 0.47107(14) 0.0200(3) Uani 1 1 d . . . . .
H15 H 0.785210 0.157492 0.547771 0.024 Uiso 1 1 calc R U . . .
C16 C 0.6754(4) 0.11433(5) 0.41442(14) 0.0216(3) Uani 1 1 d . . . . .
H16 H 0.768362 0.088552 0.451902 0.026 Uiso 1 1 calc R U . . .
C17 C 0.5277(4) 0.11097(5) 0.30256(15) 0.0214(3) Uani 1 1 d . . . . .
H17 H 0.519741 0.082878 0.263660 0.026 Uiso 1 1 calc R U . . .
C18 C 0.3919(4) 0.14871(5) 0.24777(14) 0.0200(3) Uani 1 1 d . . . . .
H18 H 0.289578 0.146261 0.171688 0.024 Uiso 1 1 calc R U . . .
C19 C 0.4050(4) 0.18997(5) 0.30354(14) 0.0188(3) Uani 1 1 d . . . . .
H19 H 0.313245 0.215699 0.265462 0.023 Uiso 1 1 calc R U . . .

loop_
_atom_site_aniso_label
_atom_site_aniso_U_11
_atom_site_aniso_U_22
_atom_site_aniso_U_33
_atom_site_aniso_U_23
_atom_site_aniso_U_13
_atom_site_aniso_U_12
Se1 0.02132(13) 0.01582(13) 0.01970(13) -0.00332(5) 0.00321(8) 0.00055(5)
O1 0.0420(8) 0.0208(6) 0.0167(5) 0.0000(4) 0.0041(5) -0.0002(5)
C1 0.0187(8) 0.0191(7) 0.0218(7) -0.0015(6) -0.0015(6) -0.0011(6)
C2 0.0180(8) 0.0175(8) 0.0202(8) -0.0008(5) -0.0020(6) -0.0009(5)
C3 0.0236(9) 0.0209(8) 0.0208(7) -0.0001(6) -0.0003(6) -0.0011(6)
C4 0.0248(9) 0.0224(8) 0.0250(8) 0.0056(6) -0.0008(7) -0.0027(6)
C5 0.0244(9) 0.0158(7) 0.0346(9) 0.0027(6) -0.0028(7) -0.0007(6)
C6 0.0205(8) 0.0181(7) 0.0291(8) -0.0036(6) -0.0018(7) 0.0000(6)
C7 0.0172(7) 0.0175(7) 0.0190(7) -0.0039(6) 0.0004(6) -0.0006(6)
C8 0.0171(8) 0.0170(7) 0.0179(7) -0.0006(6) -0.0010(6) -0.0019(5)
C9 0.0207(8) 0.0191(7) 0.0153(7) -0.0012(6) 0.0016(6) -0.0009(6)
C10 0.0216(8) 0.0165(7) 0.0170(7) -0.0027(5) 0.0013(6) 0.0003(6)
C11 0.0197(8) 0.0167(7) 0.0175(7) -0.0003(6) 0.0009(6) -0.0016(6)
C12 0.0192(8) 0.0186(7) 0.0160(7) -0.0023(6) 0.0011(6) -0.0021(6)
C13 0.0212(8) 0.0176(7) 0.0184(7) 0.0001(6) 0.0037(6) -0.0008(6)
C14 0.0199(8) 0.0165(7) 0.0181(7) -0.0001(6) 0.0035(6) -0.0008(6)
C15 0.0219(8) 0.0208(8) 0.0175(7) 0.0017(6) 0.0015(6) 0.0002(6)
C16 0.0252(9) 0.0173(7) 0.0225(8) 0.0036(6) 0.0033(6) 0.0024(6)
C17 0.0251(9) 0.0166(7) 0.0229(8) -0.0020(6) 0.0049(6) -0.0013(6)
C18 0.0217(8) 0.0201(8) 0.0182(7) -0.0003(6) 0.0011(6) -0.0017(6)
C19 0.0199(8) 0.0172(7) 0.0193(7) 0.0021(6) 0.0020(6) 0.0005(6)

loop_
_atom_type_symbol
_atom_type_description
_atom_type_scat_dispersion_real
_atom_type_scat_dispersion_imag
_atom_type_scat_source
C C 0.0181 0.0091 'International Tables Vol C Tables 4.2.6.8 and 6.1.1.4'
H H 0.0000 0.0000 'International Tables Vol C Tables 4.2.6.8 and 6.1.1.4'
O O 0.0492 0.0322 'International Tables Vol C Tables 4.2.6.8 and 6.1.1.4'
Se Se -0.7943 1.1372 'International Tables Vol C Tables 4.2.6.8 and 6.1.1.4'

loop_
_geom_angle_atom_site_label_1
_geom_angle_atom_site_label_2
_geom_angle_atom_site_label_3
_geom_angle
_geom_angle_site_symmetry_1
_geom_angle_site_symmetry_3
_geom_angle_publ_flag
C7 Se1 C1 87.15(7) . . ?
C6 C1 C2 121.58(15) . . ?
C6 C1 Se1 126.08(13) . . ?
C2 C1 Se1 112.35(12) . . ?
C3 C2 C1 119.06(14) . . ?
C3 C2 C8 126.80(15) . . ?
C1 C2 C8 114.13(15) . . ?
C4 C3 C2 119.51(15) . . ?
C4 C3 H3 120.2 . . ?
C2 C3 H3 120.2 . . ?
C3 C4 C5 120.48(16) . . ?
C3 C4 H4 119.8 . . ?
C5 C4 H4 119.8 . . ?
C6 C5 C4 120.98(15) . . ?
C6 C5 H5 119.5 . . ?
C4 C5 H5 119.5 . . ?
C5 C6 C1 118.39(16) . . ?
C5 C6 H6 120.8 . . ?
C1 C6 H6 120.8 . . ?
C12 C7 C8 121.71(14) . . ?
C12 C7 Se1 126.20(12) . . ?
C8 C7 Se1 112.07(12) . . ?
C9 C8 C7 118.73(14) . . ?
C9 C8 C2 126.96(15) . . ?
C7 C8 C2 114.30(14) . . ?
C10 C9 C8 120.04(15) . . ?
C10 C9 H9 120.0 . . ?
C8 C9 H9 120.0 . . ?
C9 C10 C11 120.65(14) . . ?
C9 C10 H10 119.7 . . ?
C11 C10 H10 119.7 . . ?
C12 C11 C10 120.13(14) . . ?
C12 C11 C13 117.54(14) . . ?
C10 C11 C13 122.15(14) . . ?
C7 C12 C11 118.73(14) . . ?
C7 C12 H12 120.6 . . ?
C11 C12 H12 120.6 . . ?
O1 C13 C11 119.76(14) . . ?
O1 C13 C14 119.46(14) . . ?
C11 C13 C14 120.78(14) . . ?
C19 C14 C15 119.43(15) . . ?
C19 C14 C13 123.08(14) . . ?
C15 C14 C13 117.40(15) . . ?
C16 C15 C14 120.35(16) . . ?
C16 C15 H15 119.8 . . ?
C14 C15 H15 119.8 . . ?
C15 C16 C17 119.94(15) . . ?
C15 C16 H16 120.0 . . ?
C17 C16 H16 120.0 . . ?
C18 C17 C16 119.98(15) . . ?
C18 C17 H17 120.0 . . ?
C16 C17 H17 120.0 . . ?
C19 C18 C17 120.41(15) . . ?
C19 C18 H18 119.8 . . ?
C17 C18 H18 119.8 . . ?
C18 C19 C14 119.88(15) . . ?
C18 C19 H19 120.1 . . ?
C14 C19 H19 120.1 . . ?

loop_
_geom_bond_atom_site_label_1
_geom_bond_atom_site_label_2
_geom_bond_distance
_geom_bond_site_symmetry_2
_geom_bond_publ_flag
Se1 C7 1.8944(15) . ?
Se1 C1 1.8952(17) . ?
O1 C13 1.222(2) . ?
C1 C6 1.392(2) . ?
C1 C2 1.405(2) . ?
C2 C3 1.399(2) . ?
C2 C8 1.457(2) . ?
C3 C4 1.388(2) . ?
C3 H3 0.9500 . ?
C4 C5 1.398(3) . ?
C4 H4 0.9500 . ?
C5 C6 1.383(3) . ?
C5 H5 0.9500 . ?
C6 H6 0.9500 . ?
C7 C12 1.384(2) . ?
C7 C8 1.411(2) . ?
C8 C9 1.398(2) . ?
C9 C10 1.382(2) . ?
C9 H9 0.9500 . ?
C10 C11 1.404(2) . ?
C10 H10 0.9500 . ?
C11 C12 1.399(2) . ?
C11 C13 1.493(2) . ?
C12 H12 0.9500 . ?
C13 C14 1.500(2) . ?
C14 C19 1.398(2) . ?
C14 C15 1.401(2) . ?
C15 C16 1.386(2) . ?
C15 H15 0.9500 . ?
C16 C17 1.392(2) . ?
C16 H16 0.9500 . ?
C17 C18 1.390(2) . ?
C17 H17 0.9500 . ?
C18 C19 1.388(2) . ?
C18 H18 0.9500 . ?
C19 H19 0.9500 . ?
